data_7217461
loop_
_publ_author_name
'Yang, Donghui'
'Liang, Yanfen'
'Ma, Pengtao'
'Li, Suzhi'
'Wang, Jingping'
'Niu, Jingyang'

_publ_section_title
;
 Self assembly of carboxylate/alcoholate functionalized ring-shape
 phosphomolybdates
;
_journal_issue 34
_journal_name_full CrystEngComm
_journal_page_first 8041
_journal_paper_doi 10.1039/C4CE00580E
_journal_volume 16
_journal_year 2014
_chemical_formula_sum 'C21 H49 Mo6 N5 O38 P'
_chemical_formula_weight 1586.24
_chemical_name_systematic
;
 ?
;
_space_group_IT_number 2
_symmetry_cell_setting triclinic
_symmetry_space_group_name_Hall '-P 1'
_symmetry_space_group_name_H-M 'P -1'
_atom_sites_solution_hydrogens mixed
_atom_sites_solution_primary direct
_atom_sites_solution_secondary difmap
_audit_creation_method SHELXL-97
_cell_angle_alpha 79.892(4)
_cell_angle_beta 89.735(4)
_cell_angle_gamma 70.484(3)
_cell_formula_units_Z 2
_cell_length_a 12.375(2)
_cell_length_b 12.611(3)
_cell_length_c 18.842(4)
_cell_measurement_reflns_used 3266
_cell_measurement_temperature 293(2)
_cell_measurement_theta_max 25.47
_cell_measurement_theta_min 2.39
_cell_volume 2723.9(10)
_computing_cell_refinement 'Bruker SMART'
_computing_data_collection 'Bruker SMART'
_computing_data_reduction 'Bruker SAINT'
_computing_molecular_graphics 'Bruker SHELXTL'
_computing_publication_material 'Bruker SHELXTL'
_computing_structure_refinement 'SHELXL-97 (Sheldrick, 1997)'
_computing_structure_solution 'SHELXS-97 (Sheldrick, 1990)'
_diffrn_ambient_temperature 293(2)
_diffrn_measured_fraction_theta_full 0.989
_diffrn_measured_fraction_theta_max 0.989
_diffrn_measurement_device_type 'CCD area detector'
_diffrn_measurement_method 'phi and omega scans'
_diffrn_radiation_monochromator graphite
_diffrn_radiation_source 'fine-focus sealed tube'
_diffrn_radiation_type MoK\a
_diffrn_radiation_wavelength 0.71073
_diffrn_reflns_av_R_equivalents 0.0246
_diffrn_reflns_av_sigmaI/netI 0.0454
_diffrn_reflns_limit_h_max 14
_diffrn_reflns_limit_h_min -14
_diffrn_reflns_limit_k_max 14
_diffrn_reflns_limit_k_min -14
_diffrn_reflns_limit_l_max 19
_diffrn_reflns_limit_l_min -22
_diffrn_reflns_number 13787
_diffrn_reflns_theta_full 25.00
_diffrn_reflns_theta_max 25.00
_diffrn_reflns_theta_min 1.75
_exptl_absorpt_coefficient_mu 1.469
_exptl_absorpt_correction_T_max 0.7676
_exptl_absorpt_correction_T_min 0.6051
_exptl_absorpt_correction_type multi-scan
_exptl_absorpt_process_details SADABS
_exptl_crystal_colour 'Pale yellow'
_exptl_crystal_density_diffrn 1.930
_exptl_crystal_density_method 'not measured'
_exptl_crystal_description Block
_exptl_crystal_F_000 1556
_exptl_crystal_size_max 0.38
_exptl_crystal_size_mid 0.23
_exptl_crystal_size_min 0.19
_refine_diff_density_max 1.654
_refine_diff_density_min -0.991
_refine_diff_density_rms 0.186
_refine_ls_extinction_method none
_refine_ls_goodness_of_fit_ref 1.062
_refine_ls_hydrogen_treatment constr
_refine_ls_matrix_type full
_refine_ls_number_parameters 712
_refine_ls_number_reflns 9474
_refine_ls_number_restraints 25
_refine_ls_restrained_S_all 1.063
_refine_ls_R_factor_all 0.0625
_refine_ls_R_factor_gt 0.0504
_refine_ls_shift/su_max 0.000
_refine_ls_shift/su_mean 0.000
_refine_ls_structure_factor_coef Fsqd
_refine_ls_weighting_details 'calc w=1/[\s^2^(Fo^2^)+(0.1250P)^2^+0.7833P] where P=(Fo^2^+2Fc^2^)/3'
_refine_ls_weighting_scheme calc
_refine_ls_wR_factor_gt 0.1708
_refine_ls_wR_factor_ref 0.1794
_reflns_number_gt 7607
_reflns_number_total 9474
_reflns_threshold_expression >2sigma(I)
_cod_duplicate_entry 7216648
_cod_data_source_file c4ce00580e2.cif
_cod_data_source_block njy1
_cod_depositor_comments
;
The following automatic conversions were performed:

'_symmetry_cell_setting' value 'Triclinic' changed to 'triclinic'
according to
/usr/data/users/saulius/crontab/automatic-downloads/current/RSC/lib/dictionaries/cif_core.dic
dictionary named 'cif_core.dic' version 2.4.2 from
2011-04-26.

'_exptl_absorpt_correction_type' value 'Multi-scan'
changed to 'multi-scan' according to
/usr/data/users/saulius/crontab/automatic-downloads/current/RSC/lib/dictionaries/cif_core.dic
dictionary named 'cif_core.dic' version 2.4.2 from 2011-04-26.

Automatic conversion script
Id: cif_fix_values 2281 2013-09-26 08:29:07Z andrius 
;
_cod_original_sg_symbol_H-M P-1
_cod_database_code 7217461

loop_
_symmetry_equiv_pos_as_xyz
'x, y, z'
'-x, -y, -z'

loop_
_atom_site_label
_atom_site_type_symbol
_atom_site_fract_x
_atom_site_fract_y
_atom_site_fract_z
_atom_site_U_iso_or_equiv
_atom_site_adp_type
_atom_site_occupancy
_atom_site_symmetry_multiplicity
_atom_site_calc_flag
_atom_site_refinement_flags
Mo1 Mo 0.66049(5) 0.35798(5) 0.35737(3) 0.03430(18) Uani 1 1 d .
Mo2 Mo 0.42501(5) 0.62835(5) 0.30458(3) 0.03260(18) Uani 1 1 d .
Mo3 Mo 0.42416(5) 0.80150(5) 0.14522(3) 0.03278(18) Uani 1 1 d .
Mo4 Mo 0.63455(5) 0.69355(5) 0.01930(3) 0.03262(18) Uani 1 1 d .
Mo5 Mo 0.84255(5) 0.43891(5) 0.06335(3) 0.03256(18) Uani 1 1 d .
Mo6 Mo 0.86798(5) 0.26841(5) 0.24207(3) 0.03520(18) Uani 1 1 d .
P1 P 0.66108(14) 0.54658(14) 0.19766(9) 0.0281(4) Uani 1 1 d .
O1 O 0.6690(5) 0.3132(5) 0.4483(3) 0.0500(13) Uani 1 1 d .
O2 O 0.5590(4) 0.5121(4) 0.3513(2) 0.0350(11) Uani 1 1 d .
O3 O 0.7851(4) 0.4493(4) 0.3731(3) 0.0412(12) Uani 1 1 d .
O4 O 0.5664(5) 0.3019(5) 0.3257(3) 0.0464(13) Uani 1 1 d .
O5 O 0.6948(4) 0.4236(4) 0.2399(2) 0.0328(10) Uani 1 1 d .
O6 O 0.8009(4) 0.2457(4) 0.3353(3) 0.0398(11) Uani 1 1 d .
O7 O 0.3458(4) 0.6676(5) 0.3772(3) 0.0458(13) Uani 1 1 d .
O8 O 0.5343(4) 0.7317(4) 0.3295(3) 0.0431(12) Uani 1 1 d .
O9 O 0.3609(4) 0.5431(4) 0.2724(3) 0.0433(12) Uani 1 1 d .
O10 O 0.5341(4) 0.6148(4) 0.2039(2) 0.0331(10) Uani 1 1 d .
O11 O 0.3554(4) 0.7686(4) 0.2361(2) 0.0344(10) Uani 1 1 d .
O12 O 0.3556(5) 0.9470(5) 0.1242(3) 0.0538(14) Uani 1 1 d .
O13 O 0.5428(4) 0.8350(4) 0.2211(3) 0.0417(12) Uani 1 1 d .
O14 O 0.3466(4) 0.7491(5) 0.0950(3) 0.0459(13) Uani 1 1 d .
O15 O 0.5537(4) 0.7819(4) 0.0896(2) 0.0350(10) Uani 1 1 d .
O16 O 0.7731(4) 0.7340(4) 0.0728(3) 0.0408(12) Uani 1 1 d .
O17 O 0.6248(5) 0.8018(5) -0.0520(3) 0.0505(14) Uani 1 1 d .
O18 O 0.5283(4) 0.6427(5) -0.0017(3) 0.0448(12) Uani 1 1 d .
O19 O 0.6890(4) 0.5484(4) 0.1190(2) 0.0332(10) Uani 1 1 d .
O20 O 0.7653(4) 0.5749(4) -0.0078(2) 0.0390(11) Uani 1 1 d .
O21 O 0.9672(5) 0.3848(5) 0.0239(3) 0.0480(13) Uani 1 1 d .
O22 O 0.7615(5) 0.3604(5) 0.0440(3) 0.0484(13) Uani 1 1 d .
O23 O 0.9141(4) 0.5633(4) 0.1036(3) 0.0361(11) Uani 1 1 d .
O24 O 0.8953(4) 0.3651(4) 0.1619(3) 0.0365(11) Uani 1 1 d .
O25 O 1.0025(5) 0.1702(5) 0.2628(3) 0.0587(15) Uani 1 1 d .
O26 O 0.9217(4) 0.3888(5) 0.2968(3) 0.0457(13) Uani 1 1 d .
O27 O 0.7996(5) 0.1993(4) 0.1980(3) 0.0486(13) Uani 1 1 d .
O28 O 0.6258(7) 0.9991(6) 0.2101(3) 0.073(2) Uani 1 1 d .
H28A H 0.5936 0.9591 0.1955 0.110 Uiso 1 1 calc R
O29 O 0.7920(6) 1.0485(5) 0.4209(3) 0.0679(18) Uani 1 1 d .
H29A H 0.7920 1.1063 0.3930 0.102 Uiso 1 1 calc R
O30 O 1.1197(5) 0.5715(4) 0.1347(3) 0.0550(15) Uani 1 1 d .
H30A H 1.0758 0.5414 0.1215 0.082 Uiso 1 1 calc R
O31 O 1.1274(5) 0.8916(5) 0.2280(4) 0.075(2) Uani 1 1 d .
H31A H 1.1962 0.8548 0.2304 0.112 Uiso 1 1 calc R
O32 O 0.8085(8) 0.5762(8) 0.4611(5) 0.105(3) Uani 1 1 d U
H32A H 0.7788 0.5361 0.4443 0.157 Uiso 1 1 calc R
O33 O 1.1194(7) 0.7116(7) 0.4364(5) 0.095(3) Uani 1 1 d .
H33A H 1.0795 0.7580 0.4596 0.142 Uiso 1 1 calc R
C1 C 0.6261(6) 0.8721(6) 0.3224(4) 0.0362(15) Uani 1 1 d .
C2 C 0.6543(7) 0.9613(7) 0.2831(4) 0.0424(17) Uani 1 1 d .
C3 C 0.7089(7) 1.0218(7) 0.3158(4) 0.0480(19) Uani 1 1 d .
H3A H 0.7262 1.0825 0.2886 0.058 Uiso 1 1 calc R
C4 C 0.7367(7) 0.9917(7) 0.3877(4) 0.0476(19) Uani 1 1 d .
C5 C 0.7105(8) 0.9016(7) 0.4298(5) 0.058(2) Uani 1 1 d .
H5A H 0.7304 0.8815 0.4791 0.069 Uiso 1 1 calc R
C6 C 0.6551(7) 0.8435(7) 0.3976(5) 0.052(2) Uani 1 1 d .
H6A H 0.6362 0.7844 0.4254 0.062 Uiso 1 1 calc R
C7 C 0.5648(6) 0.8079(6) 0.2892(4) 0.0369(16) Uani 1 1 d .
C8 C 0.9421(6) 0.7279(6) 0.1349(4) 0.0381(16) Uani 1 1 d .
C9 C 1.0587(6) 0.6743(6) 0.1497(4) 0.0354(15) Uani 1 1 d .
C10 C 1.1222(6) 0.7317(7) 0.1800(4) 0.0458(19) Uani 1 1 d .
H10A H 1.2014 0.6976 0.1881 0.055 Uiso 1 1 calc R
C11 C 1.0688(7) 0.8365(7) 0.1977(5) 0.052(2) Uani 1 1 d .
C12 C 0.9515(7) 0.8889(8) 0.1840(6) 0.072(3) Uani 1 1 d .
H12B H 0.9151 0.9603 0.1961 0.086 Uiso 1 1 calc R
C13 C 0.8885(7) 0.8359(8) 0.1525(6) 0.066(3) Uani 1 1 d .
H13A H 0.8098 0.8721 0.1429 0.079 Uiso 1 1 calc R
C14 C 0.8708(6) 0.6720(6) 0.1003(4) 0.0369(16) Uani 1 1 d .
C15 C 0.9378(6) 0.5229(6) 0.3670(4) 0.0421(17) Uani 1 1 d .
C16 C 0.9008(8) 0.5850(8) 0.4208(6) 0.062(2) Uani 1 1 d U
C17 C 0.9605(9) 0.6466(8) 0.4444(6) 0.070(3) Uani 1 1 d .
H17B H 0.9347 0.6849 0.4824 0.084 Uiso 1 1 calc R
C18 C 1.0560(9) 0.6523(9) 0.4131(6) 0.073(3) Uani 1 1 d .
C19 C 1.0973(9) 0.5924(10) 0.3559(6) 0.074(3) Uani 1 1 d .
H19A H 1.1647 0.5943 0.3345 0.089 Uiso 1 1 calc R
C20 C 1.0348(8) 0.5318(9) 0.3331(5) 0.064(3) Uani 1 1 d .
H20A H 1.0581 0.4957 0.2939 0.077 Uiso 1 1 calc R
C21 C 0.8775(6) 0.4502(6) 0.3441(4) 0.0366(16) Uani 1 1 d .
N1 N 0.3814(8) 0.5132(7) 0.1001(4) 0.069(2) Uani 1 1 d .
N2 N 1.1499(8) 0.3076(9) 0.1380(6) 0.096(3) Uani 1 1 d .
N3 N 0.6719(10) 0.1687(8) 0.0785(6) 0.098(3) Uani 1 1 d .
N4 N 0.6093(11) 0.9916(7) 0.0446(6) 0.110(4) Uani 1 1 d .
N5 N 0.5011(10) 0.2922(8) 0.1847(5) 0.107(4) Uani 1 1 d .
O1W O 0.6434(12) 0.8667(11) -0.2088(7) 0.071(4) Uani 0.50 1 d P
O2W O 1.0158(18) 0.8252(14) 0.5523(9) 0.078(5) Uani 0.50 1 d P
O3W O 0.6400(16) 0.1316(15) 0.5596(10) 0.035(4) Uani 0.25 1 d PU
O4W O 1.0959(17) -0.0412(10) 0.3792(8) 0.098(6) Uani 0.50 1 d P
O5W O 1.1486(14) 0.2247(13) 0.3847(8) 0.089(5) Uani 0.50 1 d P
O6W O 0.9038(16) 0.1235(11) 0.0061(8) 0.098(6) Uani 0.50 1 d P
O7W O 0.4882(13) 0.1575(17) 0.4335(10) 0.110(6) Uani 0.50 1 d P
O8W O 0.5749(19) 0.5568(18) 0.4962(12) 0.050(5) Uani 0.25 1 d PU
O9W O 0.3483(19) 1.0677(16) 0.3598(11) 0.050(6) Uani 0.25 1 d P
O10W O 0.2784(15) 0.3612(13) 0.2528(9) 0.094(5) Uani 0.50 1 d P
O11W O 0.6724(19) 0.654(2) 0.5895(12) 0.051(5) Uani 0.25 1 d P
O12W O 1.112(2) 0.0987(19) 0.1160(19) 0.092(10) Uani 0.25 1 d P
O13W O 1.019(3) 0.885(4) 0.517(2) 0.093(12) Uani 0.25 1 d P

loop_
_atom_site_aniso_label
_atom_site_aniso_U_11
_atom_site_aniso_U_22
_atom_site_aniso_U_33
_atom_site_aniso_U_23
_atom_site_aniso_U_13
_atom_site_aniso_U_12
Mo1 0.0335(4) 0.0366(4) 0.0331(3) -0.0004(3) -0.0014(2) -0.0151(3)
Mo2 0.0257(3) 0.0384(4) 0.0357(3) -0.0075(3) 0.0016(2) -0.0132(3)
Mo3 0.0272(3) 0.0310(3) 0.0374(3) -0.0056(2) -0.0037(2) -0.0065(3)
Mo4 0.0317(3) 0.0346(3) 0.0300(3) -0.0031(2) -0.0037(2) -0.0107(3)
Mo5 0.0310(3) 0.0330(3) 0.0343(3) -0.0072(2) 0.0035(2) -0.0110(3)
Mo6 0.0333(4) 0.0312(3) 0.0370(3) -0.0016(3) -0.0021(3) -0.0079(3)
P1 0.0231(8) 0.0293(9) 0.0299(9) -0.0024(7) -0.0019(7) -0.0076(7)
O1 0.056(3) 0.051(3) 0.037(3) 0.003(2) -0.002(2) -0.015(3)
O2 0.032(3) 0.044(3) 0.031(2) -0.003(2) 0.0018(19) -0.016(2)
O3 0.033(3) 0.044(3) 0.051(3) -0.012(2) -0.002(2) -0.016(2)
O4 0.048(3) 0.053(3) 0.048(3) -0.009(2) -0.001(2) -0.030(3)
O5 0.027(2) 0.033(2) 0.036(2) -0.003(2) 0.0001(19) -0.009(2)
O6 0.041(3) 0.034(3) 0.038(3) 0.001(2) -0.004(2) -0.007(2)
O7 0.041(3) 0.058(3) 0.041(3) -0.013(2) 0.009(2) -0.017(3)
O8 0.047(3) 0.043(3) 0.047(3) -0.005(2) -0.008(2) -0.028(3)
O9 0.037(3) 0.049(3) 0.050(3) -0.014(2) 0.003(2) -0.021(2)
O10 0.026(2) 0.037(3) 0.033(2) -0.004(2) -0.0008(19) -0.008(2)
O11 0.026(2) 0.033(3) 0.039(3) -0.007(2) 0.0014(19) -0.004(2)
O12 0.051(3) 0.044(3) 0.056(3) -0.001(3) 0.003(3) -0.006(3)
O13 0.044(3) 0.051(3) 0.037(3) -0.008(2) -0.004(2) -0.025(3)
O14 0.030(3) 0.055(3) 0.054(3) -0.015(3) -0.007(2) -0.014(2)
O15 0.031(3) 0.036(3) 0.039(3) -0.006(2) -0.003(2) -0.012(2)
O16 0.026(3) 0.036(3) 0.058(3) -0.010(2) -0.006(2) -0.008(2)
O17 0.055(4) 0.047(3) 0.039(3) 0.004(2) 0.004(2) -0.011(3)
O18 0.041(3) 0.053(3) 0.042(3) -0.011(2) -0.008(2) -0.017(3)
O19 0.028(2) 0.035(3) 0.034(2) -0.005(2) 0.0028(19) -0.009(2)
O20 0.044(3) 0.040(3) 0.031(2) -0.002(2) 0.001(2) -0.015(2)
O21 0.041(3) 0.046(3) 0.050(3) -0.012(2) 0.009(2) -0.006(3)
O22 0.052(3) 0.044(3) 0.053(3) -0.009(2) -0.004(3) -0.021(3)
O23 0.030(3) 0.035(3) 0.044(3) -0.007(2) 0.000(2) -0.013(2)
O24 0.030(3) 0.038(3) 0.039(3) -0.004(2) 0.002(2) -0.010(2)
O25 0.042(3) 0.052(3) 0.062(4) 0.000(3) 0.001(3) 0.005(3)
O26 0.036(3) 0.057(3) 0.048(3) -0.014(3) 0.002(2) -0.019(3)
O27 0.061(4) 0.043(3) 0.049(3) -0.010(2) 0.001(3) -0.026(3)
O28 0.115(6) 0.078(5) 0.047(3) -0.011(3) -0.001(3) -0.061(5)
O29 0.086(5) 0.059(4) 0.070(4) -0.006(3) -0.025(3) -0.041(4)
O30 0.039(3) 0.042(3) 0.079(4) -0.020(3) -0.014(3) -0.003(3)
O31 0.040(3) 0.072(4) 0.126(6) -0.061(4) -0.007(4) -0.015(3)
O32 0.097(5) 0.120(6) 0.116(6) -0.054(5) 0.021(4) -0.045(5)
O33 0.085(6) 0.109(6) 0.129(7) -0.056(5) 0.008(5) -0.067(5)
C1 0.034(4) 0.031(4) 0.043(4) -0.005(3) -0.005(3) -0.011(3)
C2 0.043(4) 0.048(4) 0.042(4) -0.007(3) 0.002(3) -0.023(4)
C3 0.054(5) 0.047(5) 0.048(5) -0.005(4) -0.001(4) -0.026(4)
C4 0.049(5) 0.041(4) 0.054(5) -0.007(4) -0.009(4) -0.017(4)
C5 0.079(6) 0.054(5) 0.048(5) -0.003(4) -0.020(4) -0.035(5)
C6 0.059(5) 0.050(5) 0.055(5) -0.002(4) -0.010(4) -0.034(4)
C7 0.030(4) 0.035(4) 0.046(4) -0.009(3) 0.002(3) -0.010(3)
C8 0.027(4) 0.043(4) 0.049(4) -0.013(3) -0.001(3) -0.016(3)
C9 0.032(4) 0.040(4) 0.035(4) -0.008(3) -0.002(3) -0.011(3)
C10 0.025(4) 0.056(5) 0.055(5) -0.012(4) -0.004(3) -0.011(3)
C11 0.033(4) 0.050(5) 0.077(6) -0.035(4) -0.003(4) -0.010(4)
C12 0.034(5) 0.057(6) 0.128(9) -0.051(6) -0.009(5) -0.003(4)
C13 0.025(4) 0.067(6) 0.113(8) -0.048(6) -0.002(4) -0.011(4)
C14 0.030(4) 0.050(4) 0.038(4) -0.014(3) 0.008(3) -0.020(3)
C15 0.037(4) 0.042(4) 0.047(4) -0.006(3) -0.009(3) -0.015(3)
C16 0.042(4) 0.068(5) 0.086(6) -0.027(5) -0.003(4) -0.025(4)
C17 0.062(6) 0.061(6) 0.099(8) -0.040(6) 0.005(5) -0.025(5)
C18 0.073(7) 0.073(7) 0.089(7) -0.008(6) -0.017(6) -0.046(6)
C19 0.060(6) 0.111(9) 0.072(7) -0.016(6) 0.002(5) -0.057(6)
C20 0.067(6) 0.088(7) 0.059(5) -0.012(5) 0.009(5) -0.055(6)
C21 0.027(4) 0.043(4) 0.038(4) -0.001(3) -0.008(3) -0.013(3)
N1 0.089(6) 0.058(5) 0.064(5) -0.024(4) -0.007(4) -0.024(4)
N2 0.053(5) 0.121(8) 0.088(7) -0.002(6) 0.000(5) -0.004(5)
N3 0.113(8) 0.068(6) 0.114(8) 0.012(5) -0.060(6) -0.043(6)
N4 0.166(11) 0.052(5) 0.116(8) 0.021(5) -0.073(7) -0.058(6)
N5 0.135(9) 0.081(7) 0.062(6) -0.015(5) -0.040(6) 0.019(6)
O1W 0.081(10) 0.057(8) 0.062(8) -0.020(6) -0.016(7) -0.001(7)
O2W 0.111(14) 0.062(10) 0.065(10) -0.004(7) -0.043(10) -0.036(10)
O3W 0.037(4) 0.034(4) 0.034(4) -0.007(2) 0.004(2) -0.012(2)
O4W 0.180(18) 0.033(7) 0.069(9) -0.012(6) 0.030(10) -0.018(9)
O5W 0.103(12) 0.079(10) 0.069(9) -0.025(7) -0.041(8) -0.002(9)
O6W 0.133(15) 0.053(8) 0.074(10) 0.005(7) 0.037(9) 0.006(9)
O7W 0.059(10) 0.150(16) 0.102(13) -0.002(11) 0.028(9) -0.021(10)
O8W 0.051(6) 0.051(6) 0.047(6) -0.010(2) 0.004(2) -0.015(3)
O9W 0.061(14) 0.030(10) 0.038(11) 0.014(9) 0.024(10) 0.002(10)
O10W 0.106(13) 0.075(10) 0.106(12) -0.007(9) -0.017(10) -0.042(10)
O11W 0.052(14) 0.065(14) 0.044(12) -0.010(10) 0.017(10) -0.029(12)
O12W 0.066(18) 0.024(12) 0.16(3) 0.021(15) -0.003(19) 0.000(12)
O13W 0.047(17) 0.13(3) 0.09(3) -0.05(2) -0.036(19) 0.00(2)

loop_
_atom_type_symbol
_atom_type_description
_atom_type_scat_dispersion_real
_atom_type_scat_dispersion_imag
_atom_type_scat_source
C C 0.0033 0.0016 'International Tables Vol C Tables 4.2.6.8 and 6.1.1.4'
Mo Mo -1.6832 0.6857 'International Tables Vol C Tables 4.2.6.8 and 6.1.1.4'
O O 0.0106 0.0060 'International Tables Vol C Tables 4.2.6.8 and 6.1.1.4'
P P 0.1023 0.0942 'International Tables Vol C Tables 4.2.6.8 and 6.1.1.4'
N N 0.0061 0.0033 'International Tables Vol C Tables 4.2.6.8 and 6.1.1.4'
H H 0.0000 0.0000 'International Tables Vol C Tables 4.2.6.8 and 6.1.1.4'

loop_
_geom_angle_atom_site_label_1
_geom_angle_atom_site_label_2
_geom_angle_atom_site_label_3
_geom_angle
O1 Mo1 O4 104.3(3)
O1 Mo1 O2 99.5(2)
O4 Mo1 O2 98.6(2)
O1 Mo1 O6 98.4(2)
O4 Mo1 O6 97.6(2)
O2 Mo1 O6 152.12(19)
O1 Mo1 O3 88.5(2)
O4 Mo1 O3 167.2(2)
O2 Mo1 O3 78.52(19)
O6 Mo1 O3 80.7(2)
O1 Mo1 O5 165.0(2)
O4 Mo1 O5 89.7(2)
O2 Mo1 O5 83.52(17)
O6 Mo1 O5 73.99(18)
O3 Mo1 O5 77.62(17)
O9 Mo2 O7 103.2(2)
O9 Mo2 O2 98.8(2)
O7 Mo2 O2 101.6(2)
O9 Mo2 O11 99.2(2)
O7 Mo2 O11 97.8(2)
O2 Mo2 O11 149.59(19)
O9 Mo2 O8 168.5(2)
O7 Mo2 O8 88.2(2)
O2 Mo2 O8 78.05(19)
O11 Mo2 O8 79.45(19)
O9 Mo2 O10 87.0(2)
O7 Mo2 O10 167.6(2)
O2 Mo2 O10 83.26(17)
O11 Mo2 O10 73.43(17)
O8 Mo2 O10 81.64(17)
O14 Mo3 O12 103.4(3)
O14 Mo3 O15 98.9(2)
O12 Mo3 O15 101.9(2)
O14 Mo3 O11 95.9(2)
O12 Mo3 O11 99.4(2)
O15 Mo3 O11 150.36(19)
O14 Mo3 O13 168.9(2)
O12 Mo3 O13 87.5(2)
O15 Mo3 O13 80.18(19)
O11 Mo3 O13 80.38(19)
O14 Mo3 O10 91.2(2)
O12 Mo3 O10 163.9(2)
O15 Mo3 O10 81.97(18)
O11 Mo3 O10 72.18(17)
O13 Mo3 O10 77.71(17)
O17 Mo4 O18 103.7(3)
O17 Mo4 O15 100.0(2)
O18 Mo4 O15 97.4(2)
O17 Mo4 O20 99.3(2)
O18 Mo4 O20 98.6(2)
O15 Mo4 O20 151.20(19)
O17 Mo4 O16 89.9(2)
O18 Mo4 O16 166.1(2)
O15 Mo4 O16 76.95(18)
O20 Mo4 O16 81.92(19)
O17 Mo4 O19 167.1(2)
O18 Mo4 O19 88.4(2)
O15 Mo4 O19 82.59(18)
O20 Mo4 O19 74.08(17)
O16 Mo4 O19 78.32(17)
O21 Mo5 O22 104.2(3)
O21 Mo5 O24 98.0(2)
O22 Mo5 O24 100.2(2)
O21 Mo5 O20 100.8(2)
O22 Mo5 O20 96.6(2)
O24 Mo5 O20 150.7(2)
O21 Mo5 O23 89.3(2)
O22 Mo5 O23 166.5(2)
O24 Mo5 O23 77.01(19)
O20 Mo5 O23 81.03(19)
O21 Mo5 O19 166.1(2)
O22 Mo5 O19 89.3(2)
O24 Mo5 O19 82.55(18)
O20 Mo5 O19 73.88(18)
O23 Mo5 O19 77.27(17)
O27 Mo6 O25 103.4(3)
O27 Mo6 O24 98.6(2)
O25 Mo6 O24 100.8(2)
O27 Mo6 O6 97.1(2)
O25 Mo6 O6 99.4(2)
O24 Mo6 O6 150.7(2)
O27 Mo6 O26 167.9(2)
O25 Mo6 O26 88.7(3)
O24 Mo6 O26 79.4(2)
O6 Mo6 O26 80.05(19)
O27 Mo6 O5 90.8(2)
O25 Mo6 O5 164.6(2)
O24 Mo6 O5 82.73(18)
O6 Mo6 O5 72.43(17)
O26 Mo6 O5 77.12(17)
O19 P1 O5 111.2(3)
O19 P1 O10 110.7(3)
O5 P1 O10 112.0(3)
Mo2 O2 Mo1 146.1(3)
C21 O3 Mo1 132.8(5)
P1 O5 Mo1 129.5(3)
P1 O5 Mo6 129.4(3)
Mo1 O5 Mo6 92.69(16)
Mo1 O6 Mo6 120.8(2)
C7 O8 Mo2 131.3(5)
P1 O10 Mo2 130.0(3)
P1 O10 Mo3 129.3(3)
Mo2 O10 Mo3 92.60(16)
Mo2 O11 Mo3 121.6(2)
C7 O13 Mo3 133.9(4)
Mo3 O15 Mo4 141.0(3)
C14 O16 Mo4 131.8(4)
P1 O19 Mo4 131.5(3)
P1 O19 Mo5 132.5(3)
Mo4 O19 Mo5 92.77(16)
Mo4 O20 Mo5 119.2(2)
C14 O23 Mo5 131.0(4)
Mo6 O24 Mo5 143.6(3)
C21 O26 Mo6 134.0(4)
C2 O28 H28A 109.5
C4 O29 H29A 109.5
C9 O30 H30A 109.5
C11 O31 H31A 109.5
C16 O32 H32A 109.5
C18 O33 H33A 109.5
C2 C1 C6 117.8(7)
C2 C1 C7 122.6(6)
C6 C1 C7 119.6(6)
O28 C2 C1 122.4(7)
O28 C2 C3 116.1(7)
C1 C2 C3 121.4(7)
C4 C3 C2 119.5(7)
C4 C3 H3A 120.3
C2 C3 H3A 120.3
C3 C4 O29 120.6(7)
C3 C4 C5 121.2(7)
O29 C4 C5 118.2(7)
C6 C5 C4 119.1(8)
C6 C5 H5A 120.4
C4 C5 H5A 120.4
C5 C6 C1 121.0(7)
C5 C6 H6A 119.5
C1 C6 H6A 119.5
O8 C7 O13 123.3(6)
O8 C7 C1 119.4(6)
O13 C7 C1 117.3(6)
C9 C8 C13 119.4(7)
C9 C8 C14 121.3(6)
C13 C8 C14 119.2(6)
O30 C9 C8 124.9(6)
O30 C9 C10 115.9(6)
C8 C9 C10 119.2(6)
C11 C10 C9 120.8(7)
C11 C10 H10A 119.6
C9 C10 H10A 119.6
O31 C11 C10 121.8(7)
O31 C11 C12 118.4(7)
C10 C11 C12 119.8(7)
C13 C12 C11 120.3(8)
C13 C12 H12B 119.9
C11 C12 H12B 119.9
C12 C13 C8 120.4(8)
C12 C13 H13A 119.8
C8 C13 H13A 119.8
O16 C14 O23 125.2(6)
O16 C14 C8 117.9(6)
O23 C14 C8 116.9(6)
C16 C15 C20 117.4(8)
C16 C15 C21 122.6(7)
C20 C15 C21 120.0(7)
C17 C16 C15 122.2(9)
C17 C16 O32 115.6(9)
C15 C16 O32 121.7(8)
C18 C17 C16 120.3(10)
C18 C17 H17B 119.9
C16 C17 H17B 119.9
C17 C18 O33 121.8(10)
C17 C18 C19 120.3(9)
O33 C18 C19 117.9(9)
C20 C19 C18 117.9(9)
C20 C19 H19A 121.0
C18 C19 H19A 121.0
C19 C20 C15 121.8(9)
C19 C20 H20A 119.1
C15 C20 H20A 119.1
O3 C21 O26 122.6(6)
O3 C21 C15 118.5(6)
O26 C21 C15 118.9(6)

loop_
_geom_bond_atom_site_label_1
_geom_bond_atom_site_label_2
_geom_bond_distance
Mo1 O1 1.698(5)
Mo1 O4 1.709(5)
Mo1 O2 1.913(5)
Mo1 O6 1.937(5)
Mo1 O3 2.259(5)
Mo1 O5 2.313(4)
Mo2 O9 1.719(5)
Mo2 O7 1.726(5)
Mo2 O2 1.900(5)
Mo2 O11 1.931(5)
Mo2 O8 2.268(5)
Mo2 O10 2.322(4)
Mo3 O14 1.704(5)
Mo3 O12 1.718(5)
Mo3 O15 1.882(5)
Mo3 O11 1.950(5)
Mo3 O13 2.241(5)
Mo3 O10 2.362(4)
Mo4 O17 1.711(5)
Mo4 O18 1.719(5)
Mo4 O15 1.938(5)
Mo4 O20 1.939(5)
Mo4 O16 2.235(5)
Mo4 O19 2.306(5)
Mo5 O21 1.692(5)
Mo5 O22 1.707(5)
Mo5 O24 1.933(5)
Mo5 O20 1.939(5)
Mo5 O23 2.275(5)
Mo5 O19 2.314(4)
Mo6 O27 1.708(5)
Mo6 O25 1.708(5)
Mo6 O24 1.873(5)
Mo6 O6 1.957(5)
Mo6 O26 2.246(5)
Mo6 O5 2.366(4)
P1 O19 1.517(5)
P1 O5 1.533(5)
P1 O10 1.534(5)
O3 C21 1.268(8)
O8 C7 1.275(8)
O13 C7 1.275(8)
O16 C14 1.255(8)
O23 C14 1.284(9)
O26 C21 1.283(8)
O28 C2 1.379(9)
O28 H28A 0.8200
O29 C4 1.364(9)
O29 H29A 0.8200
O30 C9 1.343(8)
O30 H30A 0.8200
O31 C11 1.346(9)
O31 H31A 0.8200
O32 C16 1.393(12)
O32 H32A 0.8200
O33 C18 1.370(10)
O33 H33A 0.8200
C1 C2 1.380(10)
C1 C6 1.415(11)
C1 C7 1.489(9)
C2 C3 1.390(10)
C3 C4 1.354(11)
C3 H3A 0.9300
C4 C5 1.397(11)
C5 C6 1.368(11)
C5 H5A 0.9300
C6 H6A 0.9300
C8 C9 1.379(10)
C8 C13 1.400(11)
C8 C14 1.511(9)
C9 C10 1.413(10)
C10 C11 1.365(11)
C10 H10A 0.9300
C11 C12 1.383(11)
C12 C13 1.379(11)
C12 H12B 0.9300
C13 H13A 0.9300
C15 C16 1.372(12)
C15 C20 1.385(11)
C15 C21 1.478(9)
C16 C17 1.363(12)
C17 C18 1.336(14)
C17 H17B 0.9300
C18 C19 1.420(15)
C19 C20 1.372(12)
C19 H19A 0.9300
C20 H20A 0.9300
O2W O13W 0.93(4)
